data_4102207
loop_
_publ_author_name
'Deguang Huang'
'R. H. Holm'

_publ_section_title
;
 Reactions of the Terminal NiII-OH Group in Substitution and Electrophilic
 Reactions with Carbon Dioxide and Other Substrates: Structural Definition
 of Binding Modes in an Intramolecular NiII...FeII Bridged Site
;
_journal_name_full 'Journal of the American Chemical Society'
_journal_page_first 4693
_journal_page_last 4701
_journal_paper_doi 10.1021/ja1003125
_journal_volume 132
_journal_year 2010
_chemical_formula_moiety 'C24 H22 N3 Ni O5, C8 H20 N, H2 O'
_chemical_formula_sum 'C32 H44 N4 Ni O6'
_chemical_formula_weight 639.42
_chemical_name_common '(Et4N)[Ni(PyN2(Me2))HCO3] H2O'
_space_group_IT_number 58
_symmetry_cell_setting orthorhombic
_symmetry_space_group_name_Hall '-P 2 2n'
_symmetry_space_group_name_H-M 'P n n m'
_atom_sites_solution_hydrogens geom
_atom_sites_solution_primary direct
_atom_sites_solution_secondary difmap
_audit_creation_method
;
SHELXL-97

This compound contains three components, a anion of main structure, a Et4N
cation and a H2O solvated molecule. Only half of them were shown as
independent components due to an existence of mirror symmetry.

The methylene atoms on Et4N cation was treated as diordered model in two
positions with occupancies of 50/50 and their bond lengths were contrained by
the DFIX command. All the temperature factors of Et4N atoms were
evened out by using commands DELU and SIMU in the following refinement.
The H2O molecule was placed with an occupancy of 0.5 and the other 0.5 H2O
can be generated by the mirror symmetry. In this case all the hydrogens on Et4N
and H2O were not added due to their disordered positions, but they were
included in the reported molecular formula. Meanwhile, the lackage of addition
of hydrogen atoms to the Et4N cation might cause the increasing of Solvent
Accessible VOIDS.

The disordered H2O (50/50) by an mirror symmetry might give rise to a short
intermolecular interaction between H2O molecule and the carbonyl group on main
structure, since the real position of H2O has been replaced by two disordered
oxygen atoms.

The hightest Fourier map in the final refinement was tried placed as a second
H2O molecule, but this definition resulted in an extremely large temperature
factor for this atom, with no any peak around this atom for disordered
positions. Moreover, no hydrogen acceptor could be found for a H2O molecule in
this position. Therefore, this placement of a second H2O was thought incorrect.
;
_cell_angle_alpha 90.00
_cell_angle_beta 90.00
_cell_angle_gamma 90.00
_cell_formula_units_Z 4
_cell_length_a 17.494(3)
_cell_length_b 12.920(2)
_cell_length_c 14.762(2)
_cell_measurement_reflns_used 5524
_cell_measurement_temperature 97(2)
_cell_measurement_theta_max 27.20
_cell_measurement_theta_min 2.33
_cell_volume 3336.5(9)
_computing_cell_refinement 'Bruker SMART'
_computing_data_collection 'Bruker SMART'
_computing_data_reduction 'Bruker SAINT'
_computing_molecular_graphics 'Bruker SHELXTL'
_computing_publication_material 'Bruker SHELXTL'
_computing_structure_refinement 'SHELXL-97 (Sheldrick, 1997)'
_computing_structure_solution 'SHELXS-97 (Sheldrick, 1990)'
_diffrn_ambient_temperature 97(2)
_diffrn_measured_fraction_theta_full 0.997
_diffrn_measured_fraction_theta_max 0.997
_diffrn_measurement_device_type 'CCD area detector'
_diffrn_measurement_method 'phi and omega scans'
_diffrn_radiation_monochromator graphite
_diffrn_radiation_source 'fine-focus sealed tube'
_diffrn_radiation_type MoK\a
_diffrn_radiation_wavelength 0.71073
_diffrn_reflns_av_R_equivalents 0.0386
_diffrn_reflns_av_sigmaI/netI 0.0204
_diffrn_reflns_limit_h_max 22
_diffrn_reflns_limit_h_min -22
_diffrn_reflns_limit_k_max 16
_diffrn_reflns_limit_k_min -16
_diffrn_reflns_limit_l_max 19
_diffrn_reflns_limit_l_min -19
_diffrn_reflns_number 38079
_diffrn_reflns_theta_full 27.50
_diffrn_reflns_theta_max 27.54
_diffrn_reflns_theta_min 2.33
_exptl_absorpt_coefficient_mu 0.628
_exptl_absorpt_correction_T_max 0.9693
_exptl_absorpt_correction_T_min 0.9228
_exptl_absorpt_correction_type multi-scan
_exptl_absorpt_process_details SADABS
_exptl_crystal_colour red
_exptl_crystal_density_diffrn 1.273
_exptl_crystal_density_meas ?
_exptl_crystal_density_method 'not measured'
_exptl_crystal_description block
_exptl_crystal_F_000 1360
_exptl_crystal_size_max 0.13
_exptl_crystal_size_mid 0.06
_exptl_crystal_size_min 0.05
_refine_diff_density_max 1.258
_refine_diff_density_min -0.770
_refine_diff_density_rms 0.114
_refine_ls_extinction_method none
_refine_ls_goodness_of_fit_ref 1.196
_refine_ls_hydrogen_treatment constr
_refine_ls_matrix_type full
_refine_ls_number_parameters 232
_refine_ls_number_reflns 3988
_refine_ls_number_restraints 87
_refine_ls_restrained_S_all 1.222
_refine_ls_R_factor_all 0.0861
_refine_ls_R_factor_gt 0.0777
_refine_ls_shift/su_max 0.000
_refine_ls_shift/su_mean 0.000
_refine_ls_structure_factor_coef Fsqd
_refine_ls_weighting_details 'calc w=1/[\s^2^(Fo^2^)+(0.1005P)^2^+5.6597P] where P=(Fo^2^+2Fc^2^)/3'
_refine_ls_weighting_scheme calc
_refine_ls_wR_factor_gt 0.2093
_refine_ls_wR_factor_ref 0.2158
_reflns_number_gt 3526
_reflns_number_total 3988
_reflns_threshold_expression >2sigma(I)
_cod_data_source_file ja1003125_si_015.cif
_cod_data_source_block Compound6
_cod_depositor_comments
;
The following automatic conversions were performed:

'_exptl_crystal_density_meas' value 'none' was changed to '?' - the
value is perceived as not measured.

Automatic conversion script
Id: cif_fix_values 3008 2015-01-20 13:52:24Z robertas 
;
_cod_original_cell_volume 3336.6(9)
_cod_original_sg_symbol_Hall -P22n
_cod_database_code 4102207

loop_
_symmetry_equiv_pos_as_xyz
'x, y, z'
'-x, -y, z'
'-x+1/2, y+1/2, -z+1/2'
'x+1/2, -y+1/2, -z+1/2'
'-x, -y, -z'
'x, y, -z'
'x-1/2, -y-1/2, z-1/2'
'-x-1/2, y-1/2, z-1/2'

loop_
_atom_site_label
_atom_site_type_symbol
_atom_site_fract_x
_atom_site_fract_y
_atom_site_fract_z
_atom_site_U_iso_or_equiv
_atom_site_adp_type
_atom_site_occupancy
_atom_site_symmetry_multiplicity
_atom_site_calc_flag
_atom_site_refinement_flags
Ni1 Ni 0.36502(4) 0.77848(5) 0.5000 0.0320(2) Uani 1 2 d S
O1 O 0.38348(15) 0.9221(2) 0.2625(2) 0.0392(6) Uani 1 1 d .
O2 O 0.3494(2) 0.6352(3) 0.5000 0.0372(8) Uani 1 2 d S
O3 O 0.4760(2) 0.6289(3) 0.5000 0.0524(11) Uani 1 2 d S
O4 O 0.4061(2) 0.4842(3) 0.5000 0.0484(10) Uani 1 2 d S
H4 H 0.4410 0.4398 0.5000 0.058 Uiso 1 2 d SR
N1 N 0.36664(17) 0.7952(2) 0.3725(2) 0.0350(7) Uani 1 1 d .
N2 N 0.3820(2) 0.9173(3) 0.5000 0.0306(9) Uani 1 2 d S
C1 C 0.38005(19) 0.8909(3) 0.3420(3) 0.0345(8) Uani 1 1 d .
C2 C 0.39108(18) 0.9642(3) 0.4206(3) 0.0321(7) Uani 1 1 d .
C3 C 0.41152(19) 1.0684(3) 0.4179(3) 0.0351(8) Uani 1 1 d .
H3A H 0.4183 1.1035 0.3619 0.042 Uiso 1 1 calc R
C4 C 0.4217(3) 1.1193(4) 0.5000 0.0376(12) Uani 1 2 d S
H4A H 0.4358 1.1903 0.5000 0.045 Uiso 1 2 calc SR
C5 C 0.3541(2) 0.7138(3) 0.3088(3) 0.0395(9) Uani 1 1 d .
C6 C 0.2787(2) 0.6773(3) 0.2982(3) 0.0462(10) Uani 1 1 d .
C7 C 0.2666(3) 0.5950(4) 0.2390(4) 0.0596(14) Uani 1 1 d .
H7A H 0.2161 0.5697 0.2305 0.072 Uiso 1 1 calc R
C8 C 0.3252(4) 0.5502(3) 0.1931(4) 0.0694(17) Uani 1 1 d .
H8A H 0.3154 0.4937 0.1535 0.083 Uiso 1 1 calc R
C9 C 0.3991(4) 0.5861(4) 0.2035(4) 0.0688(15) Uani 1 1 d .
H9A H 0.4395 0.5547 0.1704 0.083 Uiso 1 1 calc R
C10 C 0.4152(3) 0.6689(3) 0.2628(4) 0.0528(11) Uani 1 1 d .
C11 C 0.4954(3) 0.7064(4) 0.2758(5) 0.0723(17) Uani 1 1 d .
H11A H 0.5301 0.6657 0.2377 0.108 Uiso 1 1 calc R
H11B H 0.5100 0.6985 0.3395 0.108 Uiso 1 1 calc R
H11C H 0.4986 0.7795 0.2586 0.108 Uiso 1 1 calc R
C12 C 0.2147(3) 0.7265(4) 0.3478(4) 0.0622(14) Uani 1 1 d .
H12A H 0.1668 0.6914 0.3325 0.093 Uiso 1 1 calc R
H12B H 0.2112 0.7997 0.3306 0.093 Uiso 1 1 calc R
H12C H 0.2238 0.7212 0.4131 0.093 Uiso 1 1 calc R
C13 C 0.4103(3) 0.5842(4) 0.5000 0.0369(11) Uani 1 2 d S
N3 N 0.3112(3) 0.8645(4) 0.0000 0.0490(8) Uani 1 2 d SDU
C14 C 0.2739(5) 0.7917(7) 0.0632(6) 0.0510(10) Uani 0.50 1 d PDU
C14' C 0.2535(5) 0.9106(7) 0.0707(6) 0.0503(10) Uani 0.50 1 d PDU
C15 C 0.2042(3) 0.8370(4) 0.1165(3) 0.0549(9) Uani 1 1 d DU
C16 C 0.3694(5) 0.8037(8) 0.0603(7) 0.0545(11) Uani 0.50 1 d PDU
C17 C 0.4370(4) 0.7672(6) 0.0000 0.0632(13) Uani 1 2 d SDU
C18 C 0.3453(6) 0.9544(7) 0.0465(7) 0.0580(12) Uani 0.50 1 d PDU
C19 C 0.3903(5) 1.0301(6) 0.0000 0.0682(15) Uani 1 2 d SDU
O5 O 0.5237(4) 0.9325(6) 0.1781(4) 0.0614(18) Uani 0.50 1 d P

loop_
_atom_site_aniso_label
_atom_site_aniso_U_11
_atom_site_aniso_U_22
_atom_site_aniso_U_33
_atom_site_aniso_U_23
_atom_site_aniso_U_13
_atom_site_aniso_U_12
Ni1 0.0306(4) 0.0202(3) 0.0451(4) 0.000 0.000 0.0002(2)
O1 0.0393(14) 0.0312(13) 0.0471(16) 0.0070(12) -0.0042(12) -0.0028(11)
O2 0.043(2) 0.0213(16) 0.047(2) 0.000 0.000 -0.0019(15)
O3 0.043(2) 0.0275(18) 0.086(3) 0.000 0.000 0.0036(17)
O4 0.046(2) 0.0284(19) 0.070(3) 0.000 0.000 0.0035(17)
N1 0.0329(15) 0.0259(14) 0.0462(18) 0.0018(12) -0.0019(13) -0.0003(11)
N2 0.0221(18) 0.0223(18) 0.047(2) 0.000 0.000 0.0030(14)
C1 0.0245(15) 0.0270(16) 0.052(2) 0.0033(15) -0.0037(14) 0.0002(12)
C2 0.0206(14) 0.0253(15) 0.050(2) 0.0020(14) -0.0002(14) 0.0016(12)
C3 0.0252(15) 0.0258(16) 0.054(2) 0.0034(15) 0.0006(15) 0.0017(12)
C4 0.027(2) 0.023(2) 0.063(3) 0.000 0.000 0.0026(18)
C5 0.045(2) 0.0242(16) 0.049(2) 0.0046(15) -0.0138(17) -0.0034(14)
C6 0.048(2) 0.041(2) 0.050(2) 0.0191(18) -0.0187(18) -0.0101(18)
C7 0.075(3) 0.044(2) 0.060(3) 0.018(2) -0.034(3) -0.024(2)
C8 0.104(4) 0.028(2) 0.077(4) -0.003(2) -0.042(3) -0.011(2)
C9 0.089(4) 0.038(2) 0.079(4) -0.020(2) -0.022(3) 0.014(2)
C10 0.055(2) 0.032(2) 0.072(3) -0.014(2) -0.014(2) 0.0026(18)
C11 0.046(2) 0.066(3) 0.105(5) -0.045(3) 0.000(3) 0.008(2)
C12 0.041(2) 0.083(4) 0.062(3) 0.020(3) -0.015(2) -0.014(2)
C13 0.047(3) 0.024(2) 0.039(3) 0.000 0.000 -0.004(2)
N3 0.0530(18) 0.0419(17) 0.0522(19) 0.000 0.000 -0.0048(15)
C14 0.057(2) 0.0450(18) 0.051(2) 0.0040(15) 0.0013(15) -0.0030(17)
C14' 0.058(2) 0.0452(19) 0.048(2) 0.0014(17) 0.0017(16) -0.0021(17)
C15 0.065(2) 0.0508(19) 0.0491(19) 0.0066(16) 0.0066(14) 0.0001(16)
C16 0.057(2) 0.048(2) 0.059(2) 0.0001(16) -0.0028(15) -0.0007(18)
C17 0.059(3) 0.057(3) 0.074(3) 0.000 0.000 0.003(2)
C18 0.060(2) 0.045(2) 0.069(3) -0.0013(17) -0.0028(19) -0.009(2)
C19 0.065(3) 0.050(3) 0.090(4) 0.000 0.000 -0.013(2)
O5 0.060(4) 0.083(5) 0.042(3) -0.013(3) 0.010(3) -0.020(3)

loop_
_atom_type_symbol
_atom_type_description
_atom_type_scat_dispersion_real
_atom_type_scat_dispersion_imag
_atom_type_scat_source
C C 0.0033 0.0016 'International Tables Vol C Tables 4.2.6.8 and 6.1.1.4'
H H 0.0000 0.0000 'International Tables Vol C Tables 4.2.6.8 and 6.1.1.4'
N N 0.0061 0.0033 'International Tables Vol C Tables 4.2.6.8 and 6.1.1.4'
O O 0.0106 0.0060 'International Tables Vol C Tables 4.2.6.8 and 6.1.1.4'
Ni Ni 0.3393 1.1124 'International Tables Vol C Tables 4.2.6.8 and 6.1.1.4'

loop_
_geom_angle_atom_site_label_1
_geom_angle_atom_site_label_2
_geom_angle_atom_site_label_3
_geom_angle
_geom_angle_site_symmetry_1
_geom_angle_site_symmetry_3
N2 Ni1 O2 178.97(17) . .
N2 Ni1 N1 83.39(9) . 6_556
O2 Ni1 N1 96.61(9) . 6_556
N2 Ni1 N1 83.39(9) . .
O2 Ni1 N1 96.61(9) . .
N1 Ni1 N1 166.78(18) 6_556 .
C13 O2 Ni1 113.4(3) . .
C13 O4 H4 129.9 . .
C1 N1 C5 119.1(3) . .
C1 N1 Ni1 116.3(3) . .
C5 N1 Ni1 124.6(3) . .
C2 N2 C2 123.7(4) . 6_556
C2 N2 Ni1 118.0(2) . .
C2 N2 Ni1 118.0(2) 6_556 .
O1 C1 N1 128.8(4) . .
O1 C1 C2 121.1(3) . .
N1 C1 C2 110.1(3) . .
N2 C2 C3 119.8(4) . .
N2 C2 C1 112.1(3) . .
C3 C2 C1 128.1(4) . .
C4 C3 C2 117.7(4) . .
C4 C3 H3A 121.2 . .
C2 C3 H3A 121.2 . .
C3 C4 C3 121.3(5) . 6_556
C3 C4 H4A 119.3 . .
C3 C4 H4A 119.3 6_556 .
C10 C5 C6 121.6(4) . .
C10 C5 N1 120.7(3) . .
C6 C5 N1 117.7(4) . .
C7 C6 C5 117.9(5) . .
C7 C6 C12 121.5(4) . .
C5 C6 C12 120.5(4) . .
C8 C7 C6 121.5(4) . .
C8 C7 H7A 119.2 . .
C6 C7 H7A 119.2 . .
C7 C8 C9 120.5(4) . .
C7 C8 H8A 119.8 . .
C9 C8 H8A 119.8 . .
C8 C9 C10 120.7(5) . .
C8 C9 H9A 119.6 . .
C10 C9 H9A 119.6 . .
C5 C10 C9 117.7(4) . .
C5 C10 C11 121.5(4) . .
C9 C10 C11 120.8(5) . .
C10 C11 H11A 109.5 . .
C10 C11 H11B 109.5 . .
H11A C11 H11B 109.5 . .
C10 C11 H11C 109.5 . .
H11A C11 H11C 109.5 . .
H11B C11 H11C 109.5 . .
C6 C12 H12A 109.5 . .
C6 C12 H12B 109.5 . .
H12A C12 H12B 109.5 . .
C6 C12 H12C 109.5 . .
H12A C12 H12C 109.5 . .
H12B C12 H12C 109.5 . .
O2 C13 O3 121.5(5) . .
O2 C13 O4 118.5(5) . .
O3 C13 O4 120.0(5) . .
C18 N3 C18 55.4(8) . 6
C18 N3 C14 166.9(6) . 6
C18 N3 C14 112.7(5) 6 6
C18 N3 C14 112.7(5) . .
C18 N3 C14 166.9(6) 6 .
C14 N3 C14 78.3(8) 6 .
C18 N3 C16 82.4(6) . .
C18 N3 C16 113.4(6) 6 .
C14 N3 C16 109.1(6) 6 .
C14 N3 C16 66.9(5) . .
C18 N3 C16 113.4(6) . 6
C18 N3 C16 82.4(6) 6 6
C14 N3 C16 66.9(5) 6 6
C14 N3 C16 109.1(6) . 6
C16 N3 C16 69.4(7) . 6
C18 N3 C14' 105.7(6) . 6
C18 N3 C14' 69.6(5) 6 6
C14 N3 C14' 62.5(5) 6 6
C14 N3 C14' 112.2(6) . 6
C16 N3 C14' 171.0(6) . 6
C16 N3 C14' 103.3(5) 6 6
C18 N3 C14' 69.6(5) . .
C18 N3 C14' 105.7(6) 6 .
C14 N3 C14' 112.2(6) 6 .
C14 N3 C14' 62.5(5) . .
C16 N3 C14' 103.3(5) . .
C16 N3 C14' 171.0(6) 6 .
C14' N3 C14' 83.4(7) 6 .
N3 C14 C15 115.1(6) . .
C15 C14' N3 116.3(6) . .
C14' C15 C14 63.1(5) . .
C17 C16 N3 108.8(6) . .
C16 C17 C16 69.9(8) 6 .
C19 C18 N3 122.5(8) . .
C18 C19 C18 57.3(8) 6 .

loop_
_geom_bond_atom_site_label_1
_geom_bond_atom_site_label_2
_geom_bond_distance
_geom_bond_site_symmetry_2
Ni1 N2 1.817(4) .
Ni1 O2 1.871(4) .
Ni1 N1 1.896(4) 6_556
Ni1 N1 1.896(4) .
O1 C1 1.242(5) .
O2 C13 1.253(7) .
O3 C13 1.286(7) .
O4 C13 1.293(6) .
O4 H4 0.8376 .
N1 C1 1.336(5) .
N1 C5 1.427(5) .
N2 C2 1.329(4) .
N2 C2 1.329(4) 6_556
C1 C2 1.510(5) .
C2 C3 1.394(5) .
C3 C4 1.390(5) .
C3 H3A 0.9500 .
C4 C3 1.390(5) 6_556
C4 H4A 0.9500 .
C5 C10 1.393(6) .
C5 C6 1.409(5) .
C6 C7 1.392(7) .
C6 C12 1.482(7) .
C7 C8 1.359(9) .
C7 H7A 0.9500 .
C8 C9 1.381(9) .
C8 H8A 0.9500 .
C9 C10 1.410(6) .
C9 H9A 0.9500 .
C10 C11 1.496(7) .
C11 H11A 0.9800 .
C11 H11B 0.9800 .
C11 H11C 0.9800 .
C12 H12A 0.9800 .
C12 H12B 0.9800 .
C12 H12C 0.9800 .
N3 C18 1.475(9) .
N3 C18 1.475(9) 6
N3 C14 1.477(9) 6
N3 C14 1.477(9) .
N3 C16 1.564(10) .
N3 C16 1.564(10) 6
N3 C14' 1.569(9) 6
N3 C14' 1.569(9) .
C14 C15 1.564(10) .
C14' C15 1.451(9) .
C16 C17 1.554(10) .
C17 C16 1.554(10) 6
C18 C19 1.431(10) .
C19 C18 1.431(10) 6

loop_
_geom_torsion_atom_site_label_1
_geom_torsion_atom_site_label_2
_geom_torsion_atom_site_label_3
_geom_torsion_atom_site_label_4
_geom_torsion
_geom_torsion_site_symmetry_1
_geom_torsion_site_symmetry_4
N2 Ni1 O2 C13 0.0 . .
N1 Ni1 O2 C13 -90.11(9) 6_556 .
N1 Ni1 O2 C13 90.11(9) . .
N2 Ni1 N1 C1 1.5(3) . .
O2 Ni1 N1 C1 -177.5(3) . .
N1 Ni1 N1 C1 3.4(10) 6_556 .
N2 Ni1 N1 C5 -178.0(3) . .
O2 Ni1 N1 C5 3.0(3) . .
N1 Ni1 N1 C5 -176.1(6) 6_556 .
O2 Ni1 N2 C2 87.2(3) . .
N1 Ni1 N2 C2 177.4(3) 6_556 .
N1 Ni1 N2 C2 -3.0(3) . .
O2 Ni1 N2 C2 -87.2(3) . 6_556
N1 Ni1 N2 C2 3.0(3) 6_556 6_556
N1 Ni1 N2 C2 -177.4(3) . 6_556
C5 N1 C1 O1 0.1(6) . .
Ni1 N1 C1 O1 -179.5(3) . .
C5 N1 C1 C2 179.6(3) . .
Ni1 N1 C1 C2 0.1(4) . .
C2 N2 C2 C3 0.3(6) 6_556 .
Ni1 N2 C2 C3 -173.8(3) . .
C2 N2 C2 C1 177.8(3) 6_556 .
Ni1 N2 C2 C1 3.8(4) . .
O1 C1 C2 N2 177.2(3) . .
N1 C1 C2 N2 -2.4(4) . .
O1 C1 C2 C3 -5.4(5) . .
N1 C1 C2 C3 175.0(3) . .
N2 C2 C3 C4 0.0(5) . .
C1 C2 C3 C4 -177.1(3) . .
C2 C3 C4 C3 -0.3(7) . 6_556
C1 N1 C5 C10 77.5(5) . .
Ni1 N1 C5 C10 -103.0(4) . .
C1 N1 C5 C6 -105.8(4) . .
Ni1 N1 C5 C6 73.7(4) . .
C10 C5 C6 C7 -0.7(6) . .
N1 C5 C6 C7 -177.4(3) . .
C10 C5 C6 C12 -179.9(4) . .
N1 C5 C6 C12 3.5(6) . .
C5 C6 C7 C8 0.5(6) . .
C12 C6 C7 C8 179.7(4) . .
C6 C7 C8 C9 -0.6(8) . .
C7 C8 C9 C10 0.9(8) . .
C6 C5 C10 C9 1.0(7) . .
N1 C5 C10 C9 177.5(4) . .
C6 C5 C10 C11 -178.6(5) . .
N1 C5 C10 C11 -2.1(7) . .
C8 C9 C10 C5 -1.1(8) . .
C8 C9 C10 C11 178.6(5) . .
Ni1 O2 C13 O3 0.0 . .
Ni1 O2 C13 O4 180.0 . .
C18 N3 C14 C15 63.1(9) . .
C18 N3 C14 C15 39(3) 6 .
C14 N3 C14 C15 -109.6(6) 6 .
C16 N3 C14 C15 133.6(8) . .
C16 N3 C14 C15 -170.0(6) 6 .
C14' N3 C14 C15 -56.1(8) 6 .
C14' N3 C14 C15 13.2(6) . .
C18 N3 C14' C15 -145.7(9) . .
C18 N3 C14' C15 171.5(7) 6 .
C14 N3 C14' C15 48.2(9) 6 .
C14 N3 C14' C15 -14.5(7) . .
C16 N3 C14' C15 -69.1(8) . .
C16 N3 C14' C15 -34(4) 6 .
C14' N3 C14' C15 104.9(6) 6 .
N3 C14' C15 C14 13.5(6) . .
N3 C14 C15 C14' -14.3(6) . .
C18 N3 C16 C17 -104.8(7) . .
C18 N3 C16 C17 -57.8(8) 6 .
C14 N3 C16 C17 68.8(8) 6 .
C14 N3 C16 C17 136.4(8) . .
C16 N3 C16 C17 13.7(9) 6 .
C14' N3 C16 C17 50(4) 6 .
C14' N3 C16 C17 -171.7(7) . .
N3 C16 C17 C16 -13.8(9) . 6
C18 N3 C18 C19 -12.2(11) 6 .
C14 N3 C18 C19 -39(3) 6 .
C14 N3 C18 C19 174.2(9) . .
C16 N3 C18 C19 113.2(10) . .
C16 N3 C18 C19 49.6(11) 6 .
C14' N3 C18 C19 -62.9(10) 6 .
C14' N3 C18 C19 -139.5(11) . .
N3 C18 C19 C18 12.3(11) . 6
